data_1527431
loop_
_publ_author_name
'Gorbatyii, L.V.'
'Ponomarev, V.I.'
'Kheiker, D.M.'

_publ_section_title
;
 Crystal structure of ammonium trihydroselenite
;
_journal_name_full Kristallografiya
_journal_page_first 1131
_journal_page_last 1134
_journal_volume 17
_journal_year 1972
_chemical_formula_sum 'H7 N O6 Se2'
_chemical_name_systematic 'N H4 H3 (Se O3)2'
_space_group_IT_number 19
_symmetry_space_group_name_Hall 'P 2ac 2ab'
_symmetry_space_group_name_H-M 'P 21 21 21'
_cell_angle_alpha 90
_cell_angle_beta 90
_cell_angle_gamma 90
_cell_formula_units_Z 4
_cell_length_a 17.718
_cell_length_b 5.837
_cell_length_c 6.307
_cell_volume 652.270
_citation_journal_id_ASTM KRISAJ
_cod_data_source_file Gorbatyii_KRISAJ_1972_1909.cif
_cod_data_source_block H7N1O6Se2
_cod_original_cell_volume 652.2698
_cod_original_formula_sum 'H7 N1 O6 Se2'
_cod_database_code 1527431

loop_
_symmetry_equiv_pos_as_xyz
x,y,z
-x+1/2,-y,z+1/2
x+1/2,-y+1/2,-z
-x,y+1/2,-z+1/2

loop_
_atom_site_label
_atom_site_type_symbol
_atom_site_fract_x
_atom_site_fract_y
_atom_site_fract_z
_atom_site_occupancy
_atom_site_U_iso_or_equiv
O2 O-2 0.3253 0.416 -0.202 1 0.0
O4 O-2 -0.08428 0.467 0.0569 1 0.0
Se2 Se+4 0.01055 0.493 0.077 1 0.0
O5 O-2 0.4532 0.306 -0.102 1 0.0
O1 O-2 0.1906 0.328 0.196 1 0.0
O6 O-2 0.02873 0.752 -0.0434 1 0.0
N1 N-3 0.3333 0.977 0.539 1 0.0
Se1 Se+4 0.3565 0.459 0.0549 1 0.0
O3 O-2 0.3243 0.736 0.0911 1 0.0
